data_4066911
loop_
_publ_author_name
'Panthi, Basu D.'
'Gipson, Stephen L.'
'Franken, Andreas'

_publ_section_title
;
 Comparison of the Thermal and Reductive Decarbonylation of a Rhodium
 Trifluoroacetyl Diphosphine Complex
;
_journal_issue 22
_journal_name_full Organometallics
_journal_page_first 5890
_journal_paper_doi 10.1021/om1007055
_journal_volume 29
_journal_year 2010
_chemical_formula_sum 'C31 H32 Cl6 F3 I2 P2 Rh'
_chemical_formula_weight 1092.92
_chemical_name_systematic
; 
 ? 
;
_space_group_IT_number 11
_symmetry_cell_setting monoclinic
_symmetry_space_group_name_Hall '-P 2yb'
_symmetry_space_group_name_H-M 'P 1 21/m 1'
_atom_sites_solution_hydrogens geom
_atom_sites_solution_primary direct
_atom_sites_solution_secondary difmap
_audit_creation_method SHELXL-97
_cell_angle_alpha 90.00
_cell_angle_beta 110.587(2)
_cell_angle_gamma 90.00
_cell_formula_units_Z 2
_cell_length_a 8.7676(5)
_cell_length_b 22.1871(13)
_cell_length_c 10.3947(6)
_cell_measurement_reflns_used 9954
_cell_measurement_temperature 110(2)
_cell_measurement_theta_max 28.67
_cell_measurement_theta_min 2.34
_cell_volume 1892.93(19)
_computing_cell_refinement
;
  Bruker APEX2 (Bruker, 2003)
;
_computing_data_collection
;
  Bruker APEX2 (Bruker, 2003)
;
_computing_data_reduction
;
  Bruker APEX2 (Bruker, 2003)
;
_computing_molecular_graphics
;
  ORTEP3 for Windows (Farrugia, 1997)
  XSeed (Barbour, 2001)
;
_computing_publication_material
;
  enCIFer (CCDC, 2002)
;
_computing_structure_refinement
;
  SHELXS-97 (Sheldrick, 1986)
;
_computing_structure_solution
;
  SHELXS-97 (Sheldrick, 1986)
;
_diffrn_ambient_temperature 110(2)
_diffrn_measured_fraction_theta_full 0.997
_diffrn_measured_fraction_theta_max 0.997
_diffrn_measurement_device_type 'Bruker-Nonius X8 APEX CCD area detector'
_diffrn_measurement_method 'phi and omega scans'
_diffrn_radiation_monochromator graphite
_diffrn_radiation_source 'fine-focus sealed tube'
_diffrn_radiation_type MoK\a
_diffrn_radiation_wavelength 0.71073
_diffrn_reflns_av_R_equivalents 0.0335
_diffrn_reflns_av_sigmaI/netI 0.0188
_diffrn_reflns_limit_h_max 10
_diffrn_reflns_limit_h_min -10
_diffrn_reflns_limit_k_max 26
_diffrn_reflns_limit_k_min -26
_diffrn_reflns_limit_l_max 12
_diffrn_reflns_limit_l_min -12
_diffrn_reflns_number 24456
_diffrn_reflns_theta_full 25.00
_diffrn_reflns_theta_max 25.35
_diffrn_reflns_theta_min 1.84
_exptl_absorpt_coefficient_mu 2.628
_exptl_absorpt_correction_T_max 0.8354
_exptl_absorpt_correction_T_min 0.7230
_exptl_absorpt_correction_type multi-scan
_exptl_absorpt_process_details 'SADABS (Bruker, 2003)'
_exptl_crystal_colour yellow
_exptl_crystal_density_diffrn 1.917
_exptl_crystal_density_method 'not measured'
_exptl_crystal_description fragment
_exptl_crystal_F_000 1056
_exptl_crystal_size_max 0.13
_exptl_crystal_size_mid 0.09
_exptl_crystal_size_min 0.07
_refine_diff_density_max 0.779
_refine_diff_density_min -0.362
_refine_diff_density_rms 0.081
_refine_ls_extinction_method none
_refine_ls_goodness_of_fit_ref 1.051
_refine_ls_hydrogen_treatment constr
_refine_ls_matrix_type full
_refine_ls_number_parameters 211
_refine_ls_number_reflns 3561
_refine_ls_number_restraints 0
_refine_ls_restrained_S_all 1.051
_refine_ls_R_factor_all 0.0239
_refine_ls_R_factor_gt 0.0194
_refine_ls_shift/su_max 0.002
_refine_ls_shift/su_mean 0.000
_refine_ls_structure_factor_coef Fsqd
_refine_ls_weighting_details 'calc w=1/[\s^2^(Fo^2^)+(0.0217P)^2^+2.0612P] where P=(Fo^2^+2Fc^2^)/3'
_refine_ls_weighting_scheme calc
_refine_ls_wR_factor_gt 0.0451
_refine_ls_wR_factor_ref 0.0478
_reflns_number_gt 3197
_reflns_number_total 3561
_reflns_threshold_expression >2sigma(I)
_cod_data_source_file om1007055_si_001.cif
_cod_data_source_block AFXXXI129A
_cod_depositor_comments
;
The following automatic conversions were performed:

'_symmetry_cell_setting' value 'Monoclinic' changed to 'monoclinic'
according to /home/saulius/struct/CIF-dictionaries/cif_core.dic
dictionary named 'cif_core.dic' version 2.4.1 from 2010-06-29.

Automatic conversion script
Id: cif_fix_values 1715 2011-07-08 13:25:40Z adriana 
;
_cod_original_sg_symbol_H-M P21/m
_cod_database_code 4066911

loop_
_symmetry_equiv_pos_as_xyz
'x, y, z'
'-x, y+1/2, -z'
'-x, -y, -z'
'x, -y-1/2, z'

loop_
_atom_site_label
_atom_site_type_symbol
_atom_site_fract_x
_atom_site_fract_y
_atom_site_fract_z
_atom_site_U_iso_or_equiv
_atom_site_adp_type
_atom_site_occupancy
_atom_site_symmetry_multiplicity
_atom_site_calc_flag
_atom_site_refinement_flags
I1 I 0.370991(19) 0.334415(7) 0.043258(17) 0.01878(6) Uani 1 1 d .
Rh1 Rh 0.60597(3) 0.2500 0.11389(3) 0.01012(7) Uani 1 2 d S
Cl1 Cl 0.14904(11) 0.47436(4) 0.17914(10) 0.0476(2) Uani 1 1 d .
Cl2 Cl 0.38453(13) 0.42382(5) 0.42736(9) 0.0566(3) Uani 1 1 d .
Cl3 Cl 0.18033(9) 0.31555(4) 0.61165(7) 0.03298(17) Uani 1 1 d .
P1 P 0.79091(7) 0.32451(3) 0.11980(6) 0.01183(13) Uani 1 1 d .
F1 F 0.6033(2) 0.29812(8) 0.35995(15) 0.0314(4) Uani 1 1 d .
F2 F 0.8240(3) 0.2500 0.3930(2) 0.0260(5) Uani 1 2 d S
C1 C 0.6641(4) 0.2500 0.3193(4) 0.0147(7) Uani 1 2 d S
C2 C 1.0051(3) 0.30770(11) 0.2147(2) 0.0149(5) Uani 1 1 d .
H2A H 1.0716 0.3419 0.2032 0.018 Uiso 1 1 calc R
H2B H 1.0209 0.3049 0.3136 0.018 Uiso 1 1 calc R
C3 C 1.0699(4) 0.2500 0.1726(4) 0.0164(7) Uani 1 2 d S
H3A H 1.1903 0.2500 0.2143 0.020 Uiso 1 2 calc SR
H3B H 1.0408 0.2500 0.0715 0.020 Uiso 1 2 calc SR
C4 C 0.3561(4) 0.46897(16) 0.2825(3) 0.0382(8) Uani 1 1 d .
H4A H 0.4178 0.4516 0.2278 0.046 Uiso 1 1 calc R
H4B H 0.3996 0.5098 0.3125 0.046 Uiso 1 1 calc R
C5 C 0.1272(5) 0.2500 0.6834(4) 0.0268(9) Uani 1 2 d S
H5A H 0.1847 0.2500 0.7841 0.032 Uiso 1 2 calc SR
H5B H 0.0086 0.2500 0.6653 0.032 Uiso 1 2 calc SR
C11 C 0.7798(3) 0.33760(11) -0.0566(2) 0.0156(5) Uani 1 1 d .
C12 C 0.6403(4) 0.32417(15) -0.1675(3) 0.0303(7) Uani 1 1 d .
H12 H 0.5474 0.3085 -0.1521 0.036 Uiso 1 1 calc R
C13 C 0.6354(4) 0.33348(16) -0.3014(3) 0.0375(8) Uani 1 1 d .
H13 H 0.5399 0.3236 -0.3768 0.045 Uiso 1 1 calc R
C14 C 0.7690(4) 0.35706(14) -0.3245(3) 0.0285(7) Uani 1 1 d .
H14 H 0.7652 0.3637 -0.4158 0.034 Uiso 1 1 calc R
C15 C 0.9070(3) 0.37087(13) -0.2157(3) 0.0261(6) Uani 1 1 d .
H15 H 0.9987 0.3873 -0.2319 0.031 Uiso 1 1 calc R
C16 C 0.9137(3) 0.36108(13) -0.0821(3) 0.0220(6) Uani 1 1 d .
H16 H 1.0104 0.3705 -0.0074 0.026 Uiso 1 1 calc R
C21 C 0.7710(3) 0.39886(11) 0.1874(2) 0.0140(5) Uani 1 1 d .
C22 C 0.7117(3) 0.44740(12) 0.0998(3) 0.0198(6) Uani 1 1 d .
H22 H 0.6759 0.4418 0.0031 0.024 Uiso 1 1 calc R
C23 C 0.7049(3) 0.50418(13) 0.1536(3) 0.0266(6) Uani 1 1 d .
H23 H 0.6654 0.5374 0.0934 0.032 Uiso 1 1 calc R
C24 C 0.7548(3) 0.51273(13) 0.2932(3) 0.0280(6) Uani 1 1 d .
H24 H 0.7491 0.5517 0.3290 0.034 Uiso 1 1 calc R
C25 C 0.8134(3) 0.46458(13) 0.3821(3) 0.0250(6) Uani 1 1 d .
H25 H 0.8471 0.4704 0.4786 0.030 Uiso 1 1 calc R
C26 C 0.8227(3) 0.40764(12) 0.3291(3) 0.0199(6) Uani 1 1 d .
H26 H 0.8643 0.3747 0.3897 0.024 Uiso 1 1 calc R

loop_
_atom_site_aniso_label
_atom_site_aniso_U_11
_atom_site_aniso_U_22
_atom_site_aniso_U_33
_atom_site_aniso_U_23
_atom_site_aniso_U_13
_atom_site_aniso_U_12
I1 0.01392(9) 0.01454(10) 0.02719(10) 0.00265(7) 0.00634(7) 0.00238(6)
Rh1 0.01005(13) 0.00995(14) 0.01094(13) 0.000 0.00439(10) 0.000
Cl1 0.0385(5) 0.0295(4) 0.0668(6) 0.0046(4) 0.0085(4) -0.0005(4)
Cl2 0.0709(7) 0.0586(6) 0.0372(4) -0.0014(4) 0.0152(4) 0.0098(5)
Cl3 0.0369(4) 0.0308(4) 0.0288(4) 0.0013(3) 0.0085(3) -0.0081(3)
P1 0.0126(3) 0.0114(3) 0.0122(3) 0.0002(2) 0.0052(2) -0.0005(2)
F1 0.0440(10) 0.0327(10) 0.0198(8) -0.0014(7) 0.0139(7) 0.0172(8)
F2 0.0199(11) 0.0413(14) 0.0143(10) 0.000 0.0031(9) 0.000
C1 0.0142(17) 0.0043(16) 0.0292(19) 0.000 0.0121(15) 0.000
C2 0.0135(12) 0.0137(13) 0.0169(12) -0.0006(10) 0.0048(10) -0.0027(10)
C3 0.0142(17) 0.0161(19) 0.0203(17) 0.000 0.0078(14) 0.000
C4 0.0346(18) 0.043(2) 0.0412(18) -0.0114(16) 0.0188(14) -0.0121(15)
C5 0.032(2) 0.025(2) 0.023(2) 0.000 0.0098(17) 0.000
C11 0.0203(13) 0.0127(13) 0.0158(12) 0.0011(10) 0.0089(10) 0.0017(10)
C12 0.0255(15) 0.048(2) 0.0175(13) 0.0024(13) 0.0074(12) -0.0128(14)
C13 0.0359(18) 0.059(2) 0.0155(14) 0.0008(14) 0.0064(13) -0.0161(16)
C14 0.0399(17) 0.0336(17) 0.0165(13) 0.0033(12) 0.0156(12) -0.0011(14)
C15 0.0272(15) 0.0301(16) 0.0278(14) 0.0034(12) 0.0181(12) -0.0031(13)
C16 0.0181(13) 0.0277(16) 0.0207(13) 0.0010(11) 0.0077(11) -0.0035(11)
C21 0.0120(12) 0.0125(13) 0.0190(12) -0.0019(10) 0.0073(9) -0.0029(10)
C22 0.0195(13) 0.0172(14) 0.0228(13) 0.0025(11) 0.0077(11) 0.0009(11)
C23 0.0275(15) 0.0144(14) 0.0406(17) 0.0053(12) 0.0155(13) 0.0021(12)
C24 0.0296(15) 0.0145(14) 0.0451(17) -0.0098(13) 0.0195(14) -0.0062(12)
C25 0.0275(15) 0.0228(15) 0.0266(14) -0.0099(12) 0.0120(12) -0.0053(12)
C26 0.0202(13) 0.0184(14) 0.0225(13) -0.0007(11) 0.0093(11) -0.0024(11)

loop_
_atom_type_symbol
_atom_type_description
_atom_type_scat_dispersion_real
_atom_type_scat_dispersion_imag
_atom_type_scat_source
C C 0.0033 0.0016 'International Tables Vol C Tables 4.2.6.8 and 6.1.1.4'
H H 0.0000 0.0000 'International Tables Vol C Tables 4.2.6.8 and 6.1.1.4'
F F 0.0171 0.0103 'International Tables Vol C Tables 4.2.6.8 and 6.1.1.4'
P P 0.1023 0.0942 'International Tables Vol C Tables 4.2.6.8 and 6.1.1.4'
Rh Rh -1.1178 0.9187 'International Tables Vol C Tables 4.2.6.8 and 6.1.1.4'
I I -0.4742 1.8119 'International Tables Vol C Tables 4.2.6.8 and 6.1.1.4'
Cl Cl 0.1484 0.1585 'International Tables Vol C Tables 4.2.6.8 and 6.1.1.4'

loop_
_geom_angle_atom_site_label_1
_geom_angle_atom_site_label_2
_geom_angle_atom_site_label_3
_geom_angle
_geom_angle_site_symmetry_1
_geom_angle_site_symmetry_3
C1 Rh1 P1 93.36(7) . .
C1 Rh1 P1 93.36(7) . 4_565
P1 Rh1 P1 91.84(3) . 4_565
C1 Rh1 I1 99.98(7) . 4_565
P1 Rh1 I1 166.619(19) . 4_565
P1 Rh1 I1 88.391(17) 4_565 4_565
C1 Rh1 I1 99.98(7) . .
P1 Rh1 I1 88.391(17) . .
P1 Rh1 I1 166.619(19) 4_565 .
I1 Rh1 I1 88.319(11) 4_565 .
C11 P1 C21 105.32(11) . .
C11 P1 C2 104.85(11) . .
C21 P1 C2 101.31(11) . .
C11 P1 Rh1 107.42(8) . .
C21 P1 Rh1 119.86(8) . .
C2 P1 Rh1 116.67(8) . .
F1 C1 F1 107.2(3) . 4_565
F1 C1 F2 106.0(2) . .
F1 C1 F2 106.0(2) 4_565 .
F1 C1 Rh1 110.94(18) . .
F1 C1 Rh1 110.94(18) 4_565 .
F2 C1 Rh1 115.4(2) . .
C3 C2 P1 115.63(19) . .
C3 C2 H2A 108.4 . .
P1 C2 H2A 108.4 . .
C3 C2 H2B 108.4 . .
P1 C2 H2B 108.4 . .
H2A C2 H2B 107.4 . .
C2 C3 C2 114.1(3) . 4_565
C2 C3 H3A 108.7 . .
C2 C3 H3A 108.7 4_565 .
C2 C3 H3B 108.7 . .
C2 C3 H3B 108.7 4_565 .
H3A C3 H3B 107.6 . .
Cl2 C4 Cl1 111.61(18) . .
Cl2 C4 H4A 109.3 . .
Cl1 C4 H4A 109.3 . .
Cl2 C4 H4B 109.3 . .
Cl1 C4 H4B 109.3 . .
H4A C4 H4B 108.0 . .
Cl3 C5 Cl3 110.5(2) 4_565 .
Cl3 C5 H5A 109.5 4_565 .
Cl3 C5 H5A 109.5 . .
Cl3 C5 H5B 109.5 4_565 .
Cl3 C5 H5B 109.5 . .
H5A C5 H5B 108.1 . .
C12 C11 C16 118.6(2) . .
C12 C11 P1 121.4(2) . .
C16 C11 P1 120.02(19) . .
C11 C12 C13 120.5(3) . .
C11 C12 H12 119.7 . .
C13 C12 H12 119.7 . .
C14 C13 C12 120.0(3) . .
C14 C13 H13 120.0 . .
C12 C13 H13 120.0 . .
C15 C14 C13 120.0(3) . .
C15 C14 H14 120.0 . .
C13 C14 H14 120.0 . .
C14 C15 C16 120.4(3) . .
C14 C15 H15 119.8 . .
C16 C15 H15 119.8 . .
C15 C16 C11 120.5(2) . .
C15 C16 H16 119.7 . .
C11 C16 H16 119.7 . .
C22 C21 C26 119.5(2) . .
C22 C21 P1 120.90(19) . .
C26 C21 P1 119.57(19) . .
C21 C22 C23 120.0(2) . .
C21 C22 H22 120.0 . .
C23 C22 H22 120.0 . .
C24 C23 C22 120.5(3) . .
C24 C23 H23 119.7 . .
C22 C23 H23 119.7 . .
C23 C24 C25 120.2(3) . .
C23 C24 H24 119.9 . .
C25 C24 H24 119.9 . .
C24 C25 C26 119.7(3) . .
C24 C25 H25 120.2 . .
C26 C25 H25 120.2 . .
C25 C26 C21 120.2(2) . .
C25 C26 H26 119.9 . .
C21 C26 H26 119.9 . .

loop_
_geom_bond_atom_site_label_1
_geom_bond_atom_site_label_2
_geom_bond_distance
_geom_bond_site_symmetry_2
I1 Rh1 2.6884(3) .
Rh1 C1 2.014(4) .
Rh1 P1 2.3012(6) .
Rh1 P1 2.3012(6) 4_565
Rh1 I1 2.6884(3) 4_565
Cl1 C4 1.759(3) .
Cl2 C4 1.751(4) .
Cl3 C5 1.770(2) .
P1 C11 1.825(2) .
P1 C21 1.825(2) .
P1 C2 1.827(2) .
F1 C1 1.327(3) .
F2 C1 1.341(4) .
C1 F1 1.327(3) 4_565
C2 C3 1.526(3) .
C2 H2A 0.9900 .
C2 H2B 0.9900 .
C3 C2 1.526(3) 4_565
C3 H3A 0.9900 .
C3 H3B 0.9900 .
C4 H4A 0.9900 .
C4 H4B 0.9900 .
C5 Cl3 1.770(2) 4_565
C5 H5A 0.9900 .
C5 H5B 0.9900 .
C11 C12 1.387(4) .
C11 C16 1.392(4) .
C12 C13 1.392(4) .
C12 H12 0.9500 .
C13 C14 1.379(4) .
C13 H13 0.9500 .
C14 C15 1.369(4) .
C14 H14 0.9500 .
C15 C16 1.387(4) .
C15 H15 0.9500 .
C16 H16 0.9500 .
C21 C22 1.388(4) .
C21 C26 1.394(3) .
C22 C23 1.388(4) .
C22 H22 0.9500 .
C23 C24 1.373(4) .
C23 H23 0.9500 .
C24 C25 1.387(4) .
C24 H24 0.9500 .
C25 C26 1.392(4) .
C25 H25 0.9500 .
C26 H26 0.9500 .
